data_7059736
loop_
_publ_author_name
'Podder, Nirmalya'
'Mandal, Sukanta'

_publ_section_title
;
 Aerobic oxidation of 2-aminophenol catalysed by a series of mononuclear
 copper(ii) complexes: phenoxazinone synthase-like activity and
 mechanistic study
;
_journal_issue 29
_journal_name_full 'New Journal of Chemistry'
_journal_page_first 12793
_journal_page_last 12805
_journal_paper_doi 10.1039/D0NJ02558E
_journal_volume 44
_journal_year 2020
_chemical_formula_moiety 'C15 H11 Cl2 Cu N3, C H4 O'
_chemical_formula_sum 'C16 H15 Cl2 Cu N3 O'
_chemical_formula_weight 399.75
_space_group_crystal_system monoclinic
_space_group_IT_number 14
_space_group_name_Hall '-P 2ybc'
_space_group_name_H-M_alt 'P 1 21/c 1'
_atom_sites_solution_hydrogens mixed
_audit_creation_method SHELXL-2014/7
_audit_update_record
;
2020-06-14 deposited with the CCDC.	2020-06-30 downloaded from the CCDC.
;
_cell_angle_alpha 90
_cell_angle_beta 96.140(5)
_cell_angle_gamma 90
_cell_formula_units_Z 4
_cell_length_a 9.575(5)
_cell_length_b 8.789(5)
_cell_length_c 19.045(5)
_cell_measurement_reflns_used 3246
_cell_measurement_temperature 120(2)
_cell_measurement_theta_max 26.584
_cell_measurement_theta_min 2.139
_cell_volume 1593.5(13)
_computing_data_collection 'Bruker SMART'
_computing_data_reduction 'Bruker Saint Plus'
_computing_molecular_graphics 'Ortep-3 for Windows ver 2014.1 University of Glasgow 2014'
_computing_publication_material 'SHELXL-2014 (Sheldrick, 2014)'
_computing_structure_refinement 'SHELXL-2014/7 (Sheldrick, 2014)'
_computing_structure_solution 'SHELXS-2014 (Sheldrick, 2014)'
_diffrn_ambient_temperature 120(2)
_diffrn_measured_fraction_theta_full 0.996
_diffrn_measured_fraction_theta_max 0.979
_diffrn_measurement_device_type 'Bruker SMART APEX-II CCD'
_diffrn_measurement_method '\f and \w scans'
_diffrn_radiation_type MoK\a
_diffrn_radiation_wavelength 0.71073
_diffrn_reflns_av_R_equivalents 0.0904
_diffrn_reflns_av_unetI/netI 0.0755
_diffrn_reflns_Laue_measured_fraction_full 0.996
_diffrn_reflns_Laue_measured_fraction_max 0.979
_diffrn_reflns_limit_h_max 11
_diffrn_reflns_limit_h_min -11
_diffrn_reflns_limit_k_max 11
_diffrn_reflns_limit_k_min -11
_diffrn_reflns_limit_l_max 23
_diffrn_reflns_limit_l_min -23
_diffrn_reflns_number 18945
_diffrn_reflns_point_group_measured_fraction_full 0.996
_diffrn_reflns_point_group_measured_fraction_max 0.979
_diffrn_reflns_theta_full 25.240
_diffrn_reflns_theta_max 26.584
_diffrn_reflns_theta_min 2.139
_exptl_absorpt_coefficient_mu 1.712
_exptl_absorpt_correction_T_max 0.843
_exptl_absorpt_correction_T_min 0.798
_exptl_absorpt_correction_type multi-scan
_exptl_absorpt_process_details
;
SADABS-v.2.10 was used for absorption correction.
;
_exptl_crystal_colour green
_exptl_crystal_density_diffrn 1.666
_exptl_crystal_description block
_exptl_crystal_F_000 812
_exptl_crystal_size_max 0.2
_exptl_crystal_size_mid 0.11
_exptl_crystal_size_min 0.1
_refine_diff_density_max 0.784
_refine_diff_density_min -0.625
_refine_diff_density_rms 0.111
_refine_ls_extinction_method none
_refine_ls_goodness_of_fit_ref 1.009
_refine_ls_hydrogen_treatment mixed
_refine_ls_matrix_type full
_refine_ls_number_parameters 217
_refine_ls_number_reflns 3246
_refine_ls_number_restraints 0
_refine_ls_restrained_S_all 1.009
_refine_ls_R_factor_all 0.0884
_refine_ls_R_factor_gt 0.0503
_refine_ls_shift/su_max 0.000
_refine_ls_shift/su_mean 0.000
_refine_ls_structure_factor_coef Fsqd
_refine_ls_weighting_details 'w=1/[\s^2^(Fo^2^)+(0.0635P)^2^+0.8584P] where P=(Fo^2^+2Fc^2^)/3'
_refine_ls_weighting_scheme calc
_refine_ls_wR_factor_gt 0.1189
_refine_ls_wR_factor_ref 0.1351
_reflns_Friedel_coverage 0.000
_reflns_number_gt 2163
_reflns_number_total 3246
_reflns_threshold_expression 'I > 2\s(I)'
_cod_data_source_file d0nj02558e2.cif
_cod_data_source_block complex1-MeOH
_cod_depositor_comments
;
The following automatic conversions were performed:

data item '_space_group_crystal_system' value 'Monoclinic' was
changed to 'monoclinic' in accordance with the
/home/data/users/saulius/crontab/automatic-downloads/rss-feeds/RSC/lib/dictionaries/cif_core.dic
dictionary named 'cif_core.dic' version 2.4.2 last updated on
2011-04-26.

Automatic conversion script
Id: cif_fix_values 7556 2019-12-06 15:28:31Z antanas 

 Adding full bibliography for 7059736--7059738.cif.

 Adding full bibliography for 7059736--7059738.cif.
;
_cod_original_sg_symbol_H-M 'P 21/c'
_cod_database_code 7059736
_shelx_shelxl_version_number 2014/7
_shelx_space_group_comment
;
The symmetry employed for this shelxl refinement is uniquely defined
by the following loop, which should always be used as a source of
symmetry information in preference to the above space-group names.
They are only intended as comments.
;
_shelx_estimated_absorpt_t_min 0.798
_shelx_estimated_absorpt_t_max 0.843

loop_
_space_group_symop_operation_xyz
'x, y, z'
'-x, y+1/2, -z+1/2'
'-x, -y, -z'
'x, -y-1/2, z-1/2'

loop_
_atom_site_label
_atom_site_type_symbol
_atom_site_fract_x
_atom_site_fract_y
_atom_site_fract_z
_atom_site_U_iso_or_equiv
_atom_site_adp_type
_atom_site_occupancy
_atom_site_site_symmetry_order
_atom_site_calc_flag
_atom_site_refinement_flags_posn
_atom_site_refinement_flags_adp
_atom_site_refinement_flags_occupancy
_atom_site_disorder_assembly
_atom_site_disorder_group
Cu1 Cu 0.21280(6) 0.13725(6) 0.12568(3) 0.02512(19) Uani 1 1 d . . . . .
Cl1 Cl 0.39359(13) 0.34431(12) 0.12271(6) 0.0385(3) Uani 1 1 d . . . . .
Cl2 Cl 0.15950(12) 0.11289(13) 0.23739(6) 0.0323(3) Uani 1 1 d . . . . .
N2 N 0.2007(4) 0.0818(4) 0.02372(18) 0.0251(8) Uani 1 1 d . . . . .
N3 N 0.3595(4) -0.0312(4) 0.12878(18) 0.0268(8) Uani 1 1 d . . . . .
N1 N 0.0425(4) 0.2612(4) 0.08941(18) 0.0256(8) Uani 1 1 d . . . . .
C1 C -0.0370(5) 0.3486(5) 0.1254(2) 0.0290(10) Uani 1 1 d . . . . .
H1 H -0.0155 0.3557 0.1752 0.035 Uiso 1 1 calc R U . . .
C10 C 0.2849(5) -0.0221(5) 0.0060(2) 0.0270(10) Uani 1 1 d . . . . .
C9 C -0.1017(5) 0.3356(4) -0.0188(2) 0.0277(10) Uani 1 1 d . . . . .
C4 C -0.1246(5) 0.3216(5) -0.0937(2) 0.0320(11) Uani 1 1 d . . . . .
H4 H -0.1987 0.3764 -0.1196 0.038 Uiso 1 1 calc R U . . .
C7 C 0.0961(5) 0.1576(4) -0.0201(2) 0.0241(10) Uani 1 1 d . . . . .
C8 C 0.0114(4) 0.2538(4) 0.0173(2) 0.0230(9) Uani 1 1 d . . . . .
C11 C 0.3787(5) -0.0868(5) 0.0640(2) 0.0283(10) Uani 1 1 d . . . . .
C5 C -0.0388(5) 0.2282(5) -0.1287(2) 0.0354(11) Uani 1 1 d . . . . .
H5 H -0.0554 0.2204 -0.1786 0.042 Uiso 1 1 calc R U . . .
C6 C 0.0709(5) 0.1453(5) -0.0936(2) 0.0327(11) Uani 1 1 d . . . . .
H6 H 0.1277 0.0814 -0.1190 0.039 Uiso 1 1 calc R U . . .
C13 C 0.5538(5) -0.2579(5) 0.1136(3) 0.0437(13) Uani 1 1 d . . . . .
H13 H 0.6201 -0.3367 0.1090 0.052 Uiso 1 1 calc R U . . .
C12 C 0.4747(5) -0.2009(5) 0.0539(3) 0.0366(12) Uani 1 1 d . . . . .
H12 H 0.4860 -0.2385 0.0081 0.044 Uiso 1 1 calc R U . . .
C3 C -0.1837(5) 0.4264(5) 0.0215(2) 0.0302(11) Uani 1 1 d . . . . .
H3 H -0.2602 0.4836 -0.0007 0.036 Uiso 1 1 calc R U . . .
C15 C 0.4366(5) -0.0863(5) 0.1853(3) 0.0342(11) Uani 1 1 d . . . . .
H15 H 0.4236 -0.0473 0.2307 0.041 Uiso 1 1 calc R U . . .
C2 C -0.1518(5) 0.4314(5) 0.0930(3) 0.0344(11) Uani 1 1 d . . . . .
H2 H -0.2075 0.4910 0.1210 0.041 Uiso 1 1 calc R U . . .
C14 C 0.5368(5) -0.2008(6) 0.1794(3) 0.0422(13) Uani 1 1 d . . . . .
H14 H 0.5919 -0.2383 0.2202 0.051 Uiso 1 1 calc R U . . .
O1 O 0.6698(4) 0.1393(4) 0.1449(2) 0.0473(10) Uani 1 1 d . . . . .
C16 C 0.7350(6) 0.1407(7) 0.2160(3) 0.0543(15) Uani 1 1 d . . . . .
H16A H 0.7552 0.2459 0.2308 0.082 Uiso 1 1 calc R U . . .
H16B H 0.8227 0.0825 0.2189 0.082 Uiso 1 1 calc R U . . .
H16C H 0.6716 0.0945 0.2471 0.082 Uiso 1 1 calc R U . . .
H17 H 0.598(7) 0.209(7) 0.134(3) 0.08(2) Uiso 1 1 d . . . . .
H10 H 0.292(4) -0.067(4) -0.051(2) 0.019(10) Uiso 1 1 d . . . . .

loop_
_atom_site_aniso_label
_atom_site_aniso_U_11
_atom_site_aniso_U_22
_atom_site_aniso_U_33
_atom_site_aniso_U_23
_atom_site_aniso_U_13
_atom_site_aniso_U_12
Cu1 0.0266(3) 0.0272(3) 0.0213(3) 0.0009(2) 0.0014(2) 0.0020(2)
Cl1 0.0399(7) 0.0319(6) 0.0417(7) 0.0062(5) -0.0043(6) -0.0080(5)
Cl2 0.0339(7) 0.0418(6) 0.0214(6) 0.0027(5) 0.0037(5) 0.0013(5)
N2 0.024(2) 0.0252(18) 0.026(2) -0.0005(15) 0.0010(16) 0.0009(16)
N3 0.025(2) 0.0278(18) 0.028(2) 0.0066(16) 0.0020(16) -0.0026(16)
N1 0.030(2) 0.0255(18) 0.0212(19) -0.0014(15) -0.0001(16) 0.0015(16)
C1 0.033(3) 0.027(2) 0.028(2) -0.0028(18) 0.004(2) 0.004(2)
C10 0.028(3) 0.027(2) 0.027(2) -0.0015(18) 0.006(2) -0.0086(19)
C9 0.027(3) 0.023(2) 0.033(3) 0.0017(18) 0.002(2) -0.0059(19)
C4 0.033(3) 0.031(2) 0.031(3) 0.0055(19) -0.003(2) -0.004(2)
C7 0.025(2) 0.023(2) 0.025(2) 0.0010(17) 0.0021(19) -0.0040(18)
C8 0.026(2) 0.021(2) 0.022(2) 0.0032(17) 0.0040(18) -0.0060(18)
C11 0.022(2) 0.030(2) 0.034(3) 0.001(2) 0.006(2) -0.001(2)
C5 0.037(3) 0.042(3) 0.026(2) 0.002(2) -0.001(2) -0.005(2)
C6 0.040(3) 0.030(2) 0.028(3) -0.0004(19) 0.005(2) -0.005(2)
C13 0.035(3) 0.033(3) 0.064(4) 0.004(2) 0.008(3) 0.009(2)
C12 0.032(3) 0.031(2) 0.049(3) 0.004(2) 0.014(2) 0.003(2)
C3 0.025(3) 0.026(2) 0.038(3) 0.0050(19) -0.003(2) 0.0031(19)
C15 0.033(3) 0.035(2) 0.034(3) 0.011(2) 0.000(2) 0.002(2)
C2 0.033(3) 0.032(2) 0.039(3) -0.001(2) 0.009(2) 0.006(2)
C14 0.033(3) 0.045(3) 0.048(3) 0.010(2) -0.001(2) 0.003(2)
O1 0.042(2) 0.056(2) 0.043(2) -0.0043(18) 0.0068(18) -0.0004(19)
C16 0.052(4) 0.074(4) 0.037(3) -0.011(3) 0.002(3) -0.004(3)

loop_
_atom_type_symbol
_atom_type_description
_atom_type_scat_dispersion_real
_atom_type_scat_dispersion_imag
_atom_type_scat_source
C C 0.0033 0.0016 'International Tables Vol C Tables 4.2.6.8 and 6.1.1.4'
H H 0.0000 0.0000 'International Tables Vol C Tables 4.2.6.8 and 6.1.1.4'
N N 0.0061 0.0033 'International Tables Vol C Tables 4.2.6.8 and 6.1.1.4'
O O 0.0106 0.0060 'International Tables Vol C Tables 4.2.6.8 and 6.1.1.4'
Cl Cl 0.1484 0.1585 'International Tables Vol C Tables 4.2.6.8 and 6.1.1.4'
Cu Cu 0.3201 1.2651 'International Tables Vol C Tables 4.2.6.8 and 6.1.1.4'

loop_
_geom_angle_atom_site_label_1
_geom_angle_atom_site_label_2
_geom_angle_atom_site_label_3
_geom_angle
_geom_angle_site_symmetry_1
_geom_angle_site_symmetry_3
_geom_angle_publ_flag
N2 Cu1 N1 80.67(14) . . ?
N2 Cu1 N3 79.56(14) . . ?
N1 Cu1 N3 158.50(14) . . ?
N2 Cu1 Cl2 154.45(11) . . ?
N1 Cu1 Cl2 96.78(10) . . ?
N3 Cu1 Cl2 97.40(10) . . ?
N2 Cu1 Cl1 97.09(11) . . ?
N1 Cu1 Cl1 97.73(11) . . ?
N3 Cu1 Cl1 93.01(11) . . ?
Cl2 Cu1 Cl1 108.43(5) . . ?
C10 N2 C7 127.5(4) . . ?
C10 N2 Cu1 117.1(3) . . ?
C7 N2 Cu1 115.3(3) . . ?
C15 N3 C11 119.2(4) . . ?
C15 N3 Cu1 127.5(3) . . ?
C11 N3 Cu1 113.3(3) . . ?
C1 N1 C8 118.0(4) . . ?
C1 N1 Cu1 128.6(3) . . ?
C8 N1 Cu1 113.4(3) . . ?
N1 C1 C2 122.6(4) . . ?
N1 C1 H1 118.7 . . ?
C2 C1 H1 118.7 . . ?
N2 C10 C11 115.5(4) . . ?
N2 C10 H10 125.8(19) . . ?
C11 C10 H10 118.8(19) . . ?
C3 C9 C8 117.8(4) . . ?
C3 C9 C4 124.1(4) . . ?
C8 C9 C4 118.0(4) . . ?
C5 C4 C9 119.9(4) . . ?
C5 C4 H4 120.1 . . ?
C9 C4 H4 120.1 . . ?
C6 C7 N2 126.5(4) . . ?
C6 C7 C8 120.2(4) . . ?
N2 C7 C8 113.3(4) . . ?
N1 C8 C7 117.1(4) . . ?
N1 C8 C9 122.3(4) . . ?
C7 C8 C9 120.6(4) . . ?
N3 C11 C12 122.8(4) . . ?
N3 C11 C10 114.5(4) . . ?
C12 C11 C10 122.6(4) . . ?
C4 C5 C6 122.5(4) . . ?
C4 C5 H5 118.7 . . ?
C6 C5 H5 118.7 . . ?
C5 C6 C7 118.8(4) . . ?
C5 C6 H6 120.6 . . ?
C7 C6 H6 120.6 . . ?
C14 C13 C12 120.5(5) . . ?
C14 C13 H13 119.8 . . ?
C12 C13 H13 119.8 . . ?
C11 C12 C13 117.2(5) . . ?
C11 C12 H12 121.4 . . ?
C13 C12 H12 121.4 . . ?
C2 C3 C9 119.0(4) . . ?
C2 C3 H3 120.5 . . ?
C9 C3 H3 120.5 . . ?
N3 C15 C14 121.4(5) . . ?
N3 C15 H15 119.3 . . ?
C14 C15 H15 119.3 . . ?
C3 C2 C1 120.2(4) . . ?
C3 C2 H2 119.9 . . ?
C1 C2 H2 119.9 . . ?
C13 C14 C15 118.9(5) . . ?
C13 C14 H14 120.6 . . ?
C15 C14 H14 120.6 . . ?
C16 O1 H17 117(4) . . ?
O1 C16 H16A 109.5 . . ?
O1 C16 H16B 109.5 . . ?
H16A C16 H16B 109.5 . . ?
O1 C16 H16C 109.5 . . ?
H16A C16 H16C 109.5 . . ?
H16B C16 H16C 109.5 . . ?

loop_
_geom_bond_atom_site_label_1
_geom_bond_atom_site_label_2
_geom_bond_distance
_geom_bond_site_symmetry_2
_geom_bond_publ_flag
Cu1 N2 1.993(3) . ?
Cu1 N1 2.021(3) . ?
Cu1 N3 2.037(4) . ?
Cu1 Cl2 2.2505(13) . ?
Cu1 Cl1 2.5164(16) . ?
N2 C10 1.287(5) . ?
N2 C7 1.402(5) . ?
N3 C15 1.330(5) . ?
N3 C11 1.357(6) . ?
N1 C1 1.323(5) . ?
N1 C8 1.376(5) . ?
C1 C2 1.405(6) . ?
C1 H1 0.9500 . ?
C10 C11 1.462(6) . ?
C10 H10 1.16(4) . ?
C9 C3 1.404(6) . ?
C9 C8 1.414(6) . ?
C9 C4 1.426(6) . ?
C4 C5 1.381(6) . ?
C4 H4 0.9500 . ?
C7 C6 1.399(6) . ?
C7 C8 1.416(6) . ?
C11 C12 1.389(6) . ?
C5 C6 1.389(6) . ?
C5 H5 0.9500 . ?
C6 H6 0.9500 . ?
C13 C14 1.375(7) . ?
C13 C12 1.390(7) . ?
C13 H13 0.9500 . ?
C12 H12 0.9500 . ?
C3 C2 1.364(6) . ?
C3 H3 0.9500 . ?
C15 C14 1.403(7) . ?
C15 H15 0.9500 . ?
C2 H2 0.9500 . ?
C14 H14 0.9500 . ?
O1 C16 1.429(6) . ?
O1 H17 0.93(6) . ?
C16 H16A 0.9800 . ?
C16 H16B 0.9800 . ?
C16 H16C 0.9800 . ?

loop_
_geom_torsion_atom_site_label_1
_geom_torsion_atom_site_label_2
_geom_torsion_atom_site_label_3
_geom_torsion_atom_site_label_4
_geom_torsion
_geom_torsion_site_symmetry_1
_geom_torsion_site_symmetry_2
_geom_torsion_site_symmetry_3
_geom_torsion_site_symmetry_4
_geom_torsion_publ_flag
C8 N1 C1 C2 1.0(6) . . . . ?
Cu1 N1 C1 C2 178.8(3) . . . . ?
C7 N2 C10 C11 -176.8(4) . . . . ?
Cu1 N2 C10 C11 0.3(5) . . . . ?
C3 C9 C4 C5 -179.5(4) . . . . ?
C8 C9 C4 C5 1.1(6) . . . . ?
C10 N2 C7 C6 -6.4(7) . . . . ?
Cu1 N2 C7 C6 176.4(3) . . . . ?
C10 N2 C7 C8 173.4(4) . . . . ?
Cu1 N2 C7 C8 -3.8(4) . . . . ?
C1 N1 C8 C7 -178.9(4) . . . . ?
Cu1 N1 C8 C7 2.9(4) . . . . ?
C1 N1 C8 C9 -0.2(6) . . . . ?
Cu1 N1 C8 C9 -178.3(3) . . . . ?
C6 C7 C8 N1 -179.6(4) . . . . ?
N2 C7 C8 N1 0.5(5) . . . . ?
C6 C7 C8 C9 1.6(6) . . . . ?
N2 C7 C8 C9 -178.2(4) . . . . ?
C3 C9 C8 N1 -0.1(6) . . . . ?
C4 C9 C8 N1 179.4(4) . . . . ?
C3 C9 C8 C7 178.6(4) . . . . ?
C4 C9 C8 C7 -1.9(6) . . . . ?
C15 N3 C11 C12 0.8(6) . . . . ?
Cu1 N3 C11 C12 179.3(3) . . . . ?
C15 N3 C11 C10 177.9(4) . . . . ?
Cu1 N3 C11 C10 -3.7(4) . . . . ?
N2 C10 C11 N3 2.3(6) . . . . ?
N2 C10 C11 C12 179.3(4) . . . . ?
C9 C4 C5 C6 0.1(7) . . . . ?
C4 C5 C6 C7 -0.5(7) . . . . ?
N2 C7 C6 C5 179.4(4) . . . . ?
C8 C7 C6 C5 -0.4(6) . . . . ?
N3 C11 C12 C13 -0.4(7) . . . . ?
C10 C11 C12 C13 -177.2(4) . . . . ?
C14 C13 C12 C11 -0.6(7) . . . . ?
C8 C9 C3 C2 -0.4(6) . . . . ?
C4 C9 C3 C2 -179.8(4) . . . . ?
C11 N3 C15 C14 -0.3(7) . . . . ?
Cu1 N3 C15 C14 -178.4(3) . . . . ?
C9 C3 C2 C1 1.1(7) . . . . ?
N1 C1 C2 C3 -1.5(7) . . . . ?
C12 C13 C14 C15 1.1(8) . . . . ?
N3 C15 C14 C13 -0.7(7) . . . . ?
